data_1550493
loop_
_publ_author_name
'Lei, Aiwen'
'Li, Dan-Dan'
'Li, Shuaibing'
'Peng, Chong'
'Lu, Lijun'
'Wang , Shengchun'
'Wang, Pan'
'Chen, Yi-Hung'
'Cong, Hengjiang'

_publ_section_title
;
 Electrochemical Oxidative C-H/S-H Cross-Coupling between Enamines and
 Thiophenols with H2 Evolution
;
_journal_name_full 'Chemical Science'
_journal_paper_doi 10.1039/C8SC05143G
_journal_year 2019
_chemical_formula_sum 'C20 H20 Cl N O2 S'
_chemical_formula_weight 373.88
_space_group_crystal_system monoclinic
_space_group_IT_number 14
_space_group_name_Hall '-P 2ybc'
_space_group_name_H-M_alt 'P 1 21/c 1'
_symmetry_space_group_name_Hall '-P 2ybc'
_symmetry_space_group_name_H-M 'P 1 21/c 1'
_atom_sites_solution_hydrogens mixed
_atom_sites_solution_primary direct
_atom_sites_solution_secondary difmap
_audit_creation_method SHELXL-2016/4
_audit_update_record
;
2018-09-15 deposited with the CCDC.
2019-01-07 downloaded from the CCDC.
;
_cell_angle_alpha 90
_cell_angle_beta 92.176(2)
_cell_angle_gamma 90
_cell_formula_units_Z 4
_cell_length_a 11.5425(5)
_cell_length_b 20.2515(9)
_cell_length_c 8.2218(4)
_cell_measurement_reflns_used 8070
_cell_measurement_temperature 253(2)
_cell_measurement_theta_max 28.67
_cell_measurement_theta_min 2.68
_cell_volume 1920.48(15)
_computing_cell_refinement 'Bruker SAINT'
_computing_data_collection 'Bruker APEX3'
_computing_data_reduction 'Bruker SAINT'
_computing_molecular_graphics 'Bruker SHELXTL'
_computing_publication_material 'Bruker SHELXTL'
_computing_structure_refinement 'SHELXL-2016/4 (Sheldrick, 2016)'
_computing_structure_solution 'SHELXT 2014/5 (Sheldrick, 2014)'
_diffrn_ambient_temperature 253(2)
_diffrn_measured_fraction_theta_full 1.000
_diffrn_measured_fraction_theta_max 0.999
_diffrn_measurement_device_type 'Bruker Kappa APEX-Duo CCD'
_diffrn_measurement_method '\f and \w scans'
_diffrn_radiation_type MoK\a
_diffrn_radiation_wavelength 0.71073
_diffrn_reflns_av_R_equivalents 0.0218
_diffrn_reflns_av_unetI/netI 0.0184
_diffrn_reflns_Laue_measured_fraction_full 1.000
_diffrn_reflns_Laue_measured_fraction_max 0.999
_diffrn_reflns_limit_h_max 15
_diffrn_reflns_limit_h_min -14
_diffrn_reflns_limit_k_max 27
_diffrn_reflns_limit_k_min -24
_diffrn_reflns_limit_l_max 11
_diffrn_reflns_limit_l_min -11
_diffrn_reflns_number 22022
_diffrn_reflns_point_group_measured_fraction_full 1.000
_diffrn_reflns_point_group_measured_fraction_max 0.999
_diffrn_reflns_theta_full 25.242
_diffrn_reflns_theta_max 28.717
_diffrn_reflns_theta_min 1.766
_diffrn_source 'fine-focus sealed tube'
_exptl_absorpt_coefficient_mu 0.320
_exptl_absorpt_correction_T_max 0.7458
_exptl_absorpt_correction_T_min 0.7063
_exptl_absorpt_correction_type multi-scan
_exptl_absorpt_process_details 'SADABS-2012/1 (Bruker,2012)'
_exptl_crystal_colour yellow
_exptl_crystal_density_diffrn 1.293
_exptl_crystal_density_meas ?
_exptl_crystal_description stick
_exptl_crystal_F_000 784
_exptl_crystal_size_max 0.160
_exptl_crystal_size_mid 0.080
_exptl_crystal_size_min 0.060
_refine_diff_density_max 0.399
_refine_diff_density_min -0.196
_refine_diff_density_rms 0.041
_refine_ls_extinction_method none
_refine_ls_goodness_of_fit_ref 1.030
_refine_ls_hydrogen_treatment mixed
_refine_ls_matrix_type full
_refine_ls_number_parameters 295
_refine_ls_number_reflns 4969
_refine_ls_number_restraints 0
_refine_ls_restrained_S_all 1.030
_refine_ls_R_factor_all 0.0543
_refine_ls_R_factor_gt 0.0408
_refine_ls_shift/su_max 0.000
_refine_ls_shift/su_mean 0.000
_refine_ls_structure_factor_coef Fsqd
_refine_ls_weighting_details 'w=1/[\s^2^(Fo^2^)+(0.0585P)^2^+0.5039P] where P=(Fo^2^+2Fc^2^)/3'
_refine_ls_weighting_scheme calc
_refine_ls_wR_factor_gt 0.1063
_refine_ls_wR_factor_ref 0.1159
_reflns_Friedel_coverage 0.000
_reflns_number_gt 3986
_reflns_number_total 4969
_reflns_threshold_expression 'I > 2\s(I)'
_cod_data_source_file c8sc05143g2.cif
_cod_data_source_block x_a
_cod_depositor_comments
;
The following automatic conversions were performed:

'_exptl_crystal_density_meas' value 'not measured' was changed to '?'
- the value is perceived as not measured.

Automatic conversion script
Id: cif_fix_values 4973 2017-02-22 13:04:09Z antanas 
;
_cod_database_code 1550493
_shelx_shelxl_version_number 2016/4
_shelx_space_group_comment
;
The symmetry employed for this shelxl refinement is uniquely defined
by the following loop, which should always be used as a source of
symmetry information in preference to the above space-group names.
They are only intended as comments.
;
_shelx_estimated_absorpt_t_min 0.951
_shelx_estimated_absorpt_t_max 0.981

loop_
_space_group_symop_operation_xyz
'x, y, z'
'-x, y+1/2, -z+1/2'
'-x, -y, -z'
'x, -y-1/2, z-1/2'

loop_
_atom_site_label
_atom_site_type_symbol
_atom_site_fract_x
_atom_site_fract_y
_atom_site_fract_z
_atom_site_U_iso_or_equiv
_atom_site_adp_type
_atom_site_occupancy
_atom_site_site_symmetry_order
_atom_site_calc_flag
_atom_site_refinement_flags_posn
_atom_site_refinement_flags_adp
S1 S 0.80473(3) 0.40207(2) 0.28398(4) 0.04058(11) Uani 1 1 d . .
H1 H 0.7655(19) 0.3368(10) 0.742(2) 0.060(6) Uiso 1 1 d . .
CL1 Cl 0.34272(5) 0.25622(3) 0.07163(8) 0.07812(18) Uani 1 1 d . .
N1 N 0.79011(13) 0.49103(7) 0.71482(16) 0.0500(3) Uani 1 1 d . .
O1 O 0.67840(12) 0.56116(6) 0.48944(15) 0.0569(3) Uani 1 1 d . .
C1 C 0.88812(12) 0.39143(7) 0.63810(17) 0.0363(3) Uani 1 1 d . .
O2 O 0.67823(10) 0.52383(6) 0.23345(13) 0.0466(3) Uani 1 1 d . .
H2 H 0.890(2) 0.2498(13) 0.813(3) 0.082(7) Uiso 1 1 d . .
C2 C 0.84494(17) 0.33735(9) 0.7183(2) 0.0536(4) Uani 1 1 d . .
C3 C 0.9184(2) 0.28562(10) 0.7643(3) 0.0671(5) Uani 1 1 d . .
H3 H 1.086(2) 0.2514(12) 0.766(3) 0.081(7) Uiso 1 1 d . .
C4 C 1.0337(2) 0.28822(10) 0.7293(3) 0.0681(6) Uani 1 1 d . .
H4 H 1.155(3) 0.3439(14) 0.622(4) 0.105(9) Uiso 1 1 d . .
C5 C 1.07701(17) 0.34129(11) 0.6493(3) 0.0665(5) Uani 1 1 d . .
H5 H 1.032(2) 0.4305(12) 0.547(3) 0.074(7) Uiso 1 1 d . .
C7 C 0.81260(11) 0.44927(7) 0.59449(16) 0.0342(3) Uani 1 1 d . .
H7 H 0.3925(17) 0.3573(9) 0.299(2) 0.054(5) Uiso 1 1 d . .
C6 C 1.00431(14) 0.39311(9) 0.6022(2) 0.0513(4) Uani 1 1 d . .
H6 H 0.5614(16) 0.4116(9) 0.376(2) 0.049(5) Uiso 1 1 d . .
C8 C 0.77151(12) 0.45969(7) 0.43556(16) 0.0352(3) Uani 1 1 d . .
H8 H 0.5798(18) 0.2465(10) -0.010(3) 0.062(6) Uiso 1 1 d . .
C9 C 0.70660(12) 0.51900(7) 0.39226(17) 0.0381(3) Uani 1 1 d . .
H9 H 0.7461(19) 0.3042(10) 0.074(2) 0.063(6) Uiso 1 1 d . .
C10 C 0.60876(17) 0.58046(10) 0.1814(3) 0.0573(5) Uani 1 1 d . .
H10 H 0.7482(18) 0.5248(11) 0.686(2) 0.061(6) Uiso 1 1 d . .
C11 C 0.4834(2) 0.56656(15) 0.1989(3) 0.0905(8) Uani 1 1 d . .
H11A H 0.438589 0.603340 0.158204 0.136 Uiso 1 1 calc R U
H11B H 0.468408 0.559746 0.311702 0.136 Uiso 1 1 calc R U
H11C H 0.462377 0.527619 0.138110 0.136 Uiso 1 1 calc R U
H11 H 0.8877(19) 0.4537(11) 0.897(3) 0.068(6) Uiso 1 1 d . .
C12 C 0.82810(18) 0.48670(10) 0.8852(2) 0.0532(4) Uani 1 1 d . .
H12 H 0.759(2) 0.4741(11) 0.950(3) 0.071(6) Uiso 1 1 d . .
C13 C 0.87070(16) 0.55018(11) 0.9530(2) 0.0583(5) Uani 1 1 d . .
H13 H 0.624(2) 0.5856(12) 0.066(3) 0.078(7) Uiso 1 1 d . .
C14 C 0.8916(3) 0.60373(15) 0.8755(4) 0.0875(8) Uani 1 1 d . .
H14 H 0.640(2) 0.6192(13) 0.235(3) 0.084(8) Uiso 1 1 d . .
C15 C 0.67121(13) 0.36245(7) 0.23438(16) 0.0366(3) Uani 1 1 d . .
H15 H 0.882(2) 0.5506(12) 1.079(3) 0.087(7) Uiso 1 1 d . .
C16 C 0.56595(14) 0.37812(8) 0.30133(18) 0.0407(3) Uani 1 1 d . .
H16 H 0.922(3) 0.6405(17) 0.937(4) 0.117(10) Uiso 1 1 d . .
C17 C 0.46514(15) 0.34527(8) 0.2518(2) 0.0452(3) Uani 1 1 d . .
H17 H 0.881(2) 0.6041(13) 0.760(4) 0.095(9) Uiso 1 1 d . .
C18 C 0.47012(15) 0.29647(8) 0.1355(2) 0.0483(4) Uani 1 1 d . .
C19 C 0.57355(17) 0.27969(9) 0.0677(2) 0.0560(4) Uani 1 1 d . .
C20 C 0.67360(16) 0.31283(9) 0.1172(2) 0.0493(4) Uani 1 1 d . .

loop_
_atom_site_aniso_label
_atom_site_aniso_U_11
_atom_site_aniso_U_22
_atom_site_aniso_U_33
_atom_site_aniso_U_23
_atom_site_aniso_U_13
_atom_site_aniso_U_12
S1 0.0406(2) 0.0449(2) 0.03637(19) -0.00600(14) 0.00289(13) 0.00747(15)
CL1 0.0690(3) 0.0698(3) 0.0950(4) -0.0182(3) -0.0046(3) -0.0221(3)
N1 0.0616(9) 0.0508(8) 0.0366(7) -0.0073(6) -0.0096(6) 0.0189(7)
O1 0.0745(8) 0.0464(7) 0.0491(6) -0.0078(5) -0.0086(6) 0.0234(6)
C1 0.0372(7) 0.0349(7) 0.0362(7) -0.0004(5) -0.0046(5) 0.0019(5)
O2 0.0523(6) 0.0494(6) 0.0380(5) 0.0077(4) -0.0008(4) 0.0123(5)
C2 0.0540(10) 0.0439(9) 0.0630(11) 0.0083(8) 0.0049(8) -0.0015(7)
C3 0.0908(16) 0.0372(10) 0.0723(13) 0.0112(9) -0.0073(11) -0.0007(9)
C4 0.0739(13) 0.0455(10) 0.0830(14) -0.0045(9) -0.0220(11) 0.0213(9)
C5 0.0439(10) 0.0619(12) 0.0931(15) -0.0041(11) -0.0065(9) 0.0152(8)
C7 0.0316(6) 0.0343(7) 0.0368(7) -0.0006(5) 0.0001(5) -0.0004(5)
C6 0.0398(8) 0.0479(10) 0.0663(11) 0.0047(8) 0.0002(7) 0.0034(7)
C8 0.0378(7) 0.0332(7) 0.0347(7) -0.0017(5) 0.0007(5) 0.0037(5)
C9 0.0388(7) 0.0372(7) 0.0382(7) 0.0017(6) -0.0010(5) 0.0017(6)
C10 0.0609(11) 0.0570(11) 0.0536(10) 0.0180(8) -0.0033(8) 0.0158(9)
C11 0.0587(13) 0.117(2) 0.0957(18) 0.0282(16) -0.0041(12) 0.0249(13)
C12 0.0622(11) 0.0615(11) 0.0351(8) -0.0058(7) -0.0083(7) 0.0086(9)
C13 0.0513(9) 0.0755(13) 0.0476(9) -0.0137(9) -0.0031(7) 0.0015(9)
C14 0.102(2) 0.0788(17) 0.0819(18) -0.0094(14) 0.0009(14) -0.0210(14)
C15 0.0465(8) 0.0331(7) 0.0302(6) -0.0002(5) 0.0001(5) 0.0061(6)
C16 0.0511(8) 0.0336(7) 0.0379(7) -0.0050(6) 0.0070(6) 0.0021(6)
C17 0.0485(8) 0.0377(8) 0.0498(8) 0.0013(6) 0.0065(7) 0.0012(6)
C18 0.0544(9) 0.0380(8) 0.0521(9) 0.0001(7) -0.0043(7) -0.0043(7)
C19 0.0674(11) 0.0473(10) 0.0530(10) -0.0189(8) -0.0033(8) 0.0032(8)
C20 0.0528(9) 0.0487(9) 0.0463(8) -0.0138(7) 0.0031(7) 0.0110(7)

loop_
_atom_type_symbol
_atom_type_description
_atom_type_scat_dispersion_real
_atom_type_scat_dispersion_imag
_atom_type_scat_source
C C 0.0033 0.0016 'International Tables Vol C Tables 4.2.6.8 and 6.1.1.4'
H H 0.0000 0.0000 'International Tables Vol C Tables 4.2.6.8 and 6.1.1.4'
N N 0.0061 0.0033 'International Tables Vol C Tables 4.2.6.8 and 6.1.1.4'
O O 0.0106 0.0060 'International Tables Vol C Tables 4.2.6.8 and 6.1.1.4'
S S 0.1246 0.1234 'International Tables Vol C Tables 4.2.6.8 and 6.1.1.4'
Cl Cl 0.1484 0.1585 'International Tables Vol C Tables 4.2.6.8 and 6.1.1.4'

loop_
_geom_angle_atom_site_label_1
_geom_angle_atom_site_label_2
_geom_angle_atom_site_label_3
_geom_angle
C8 S1 C15 104.61(7)
C7 N1 C12 128.01(14)
C7 N1 H10 115.0(14)
C12 N1 H10 117.0(14)
C2 C1 C6 119.42(15)
C2 C1 C7 121.18(14)
C6 C1 C7 119.36(14)
C9 O2 C10 117.19(13)
C1 C2 C3 119.97(18)
C1 C2 H1 118.5(12)
C3 C2 H1 121.6(12)
C4 C3 C2 119.99(19)
C4 C3 H2 119.7(16)
C2 C3 H2 120.2(16)
C5 C4 C3 120.47(17)
C5 C4 H3 120.3(14)
C3 C4 H3 119.2(14)
C4 C5 C6 120.02(19)
C4 C5 H4 122.2(17)
C6 C5 H4 117.7(18)
N1 C7 C8 122.14(13)
N1 C7 C1 116.53(12)
C8 C7 C1 121.30(12)
C1 C6 C5 120.12(18)
C1 C6 H5 118.2(14)
C5 C6 H5 121.7(14)
C7 C8 C9 120.70(12)
C7 C8 S1 119.31(10)
C9 C8 S1 119.92(10)
O1 C9 O2 121.72(13)
O1 C9 C8 124.42(13)
O2 C9 C8 113.86(12)
O2 C10 C11 110.48(18)
O2 C10 H13 104.4(14)
C11 C10 H13 109.4(14)
O2 C10 H14 108.3(15)
C11 C10 H14 117.2(15)
H13 C10 H14 106(2)
C10 C11 H11A 109.5
C10 C11 H11B 109.5
H11A C11 H11B 109.5
C10 C11 H11C 109.5
H11A C11 H11C 109.5
H11B C11 H11C 109.5
N1 C12 C13 113.23(16)
N1 C12 H11 109.0(13)
C13 C12 H11 110.0(13)
N1 C12 H12 108.1(13)
C13 C12 H12 106.2(13)
H11 C12 H12 110.3(18)
C14 C13 C12 127.8(2)
C14 C13 H15 117.9(14)
C12 C13 H15 114.2(14)
C13 C14 H16 117.5(19)
C13 C14 H17 118.9(17)
H16 C14 H17 123(3)
C16 C15 C20 118.64(15)
C16 C15 S1 124.86(11)
C20 C15 S1 116.48(12)
C17 C16 C15 120.67(14)
C17 C16 H6 118.8(12)
C15 C16 H6 120.5(12)
C18 C17 C16 119.40(15)
C18 C17 H7 121.2(11)
C16 C17 H7 119.4(11)
C17 C18 C19 121.12(16)
C17 C18 CL1 119.15(14)
C19 C18 CL1 119.73(13)
C18 C19 C20 119.18(15)
C18 C19 H8 123.1(13)
C20 C19 H8 117.8(13)
C19 C20 C15 120.98(16)
C19 C20 H9 123.0(13)
C15 C20 H9 116.0(13)

loop_
_geom_bond_atom_site_label_1
_geom_bond_atom_site_label_2
_geom_bond_distance
S1 C8 1.7601(14)
S1 C15 1.7712(15)
CL1 C18 1.7447(17)
N1 C7 1.3346(19)
N1 C12 1.455(2)
N1 H10 0.87(2)
O1 C9 1.2219(18)
C1 C2 1.381(2)
C1 C6 1.384(2)
C1 C7 1.4956(19)
O2 C9 1.3376(17)
O2 C10 1.455(2)
C2 C3 1.391(3)
C2 H1 0.94(2)
C3 C4 1.373(3)
C3 H2 0.89(3)
C4 C5 1.365(3)
C4 H3 1.00(2)
C5 C6 1.389(2)
C5 H4 0.94(3)
C7 C8 1.3892(19)
C6 H5 0.94(2)
C8 C9 1.4528(19)
C10 C11 1.486(3)
C10 H13 0.98(2)
C10 H14 0.96(3)
C11 H11A 0.9600
C11 H11B 0.9600
C11 H11C 0.9600
C12 C13 1.478(3)
C12 H11 0.96(2)
C12 H12 1.00(2)
C13 C14 1.285(4)
C13 H15 1.04(3)
C14 H16 0.96(3)
C14 H17 0.95(3)
C15 C16 1.389(2)
C15 C20 1.393(2)
C16 C17 1.388(2)
C16 H6 0.918(19)
C17 C18 1.378(2)
C17 H7 0.97(2)
C18 C19 1.379(3)
C19 C20 1.383(3)
C19 H8 0.93(2)
C20 H9 0.94(2)

loop_
_geom_torsion_atom_site_label_1
_geom_torsion_atom_site_label_2
_geom_torsion_atom_site_label_3
_geom_torsion_atom_site_label_4
_geom_torsion
C6 C1 C2 C3 0.9(3)
C7 C1 C2 C3 -176.92(16)
C1 C2 C3 C4 -0.3(3)
C2 C3 C4 C5 -0.1(3)
C3 C4 C5 C6 -0.2(3)
C12 N1 C7 C8 -179.36(17)
C12 N1 C7 C1 -1.4(3)
C2 C1 C7 N1 77.43(19)
C6 C1 C7 N1 -100.39(18)
C2 C1 C7 C8 -104.59(18)
C6 C1 C7 C8 77.59(19)
C2 C1 C6 C5 -1.2(3)
C7 C1 C6 C5 176.71(17)
C4 C5 C6 C1 0.8(3)
N1 C7 C8 C9 3.2(2)
C1 C7 C8 C9 -174.67(13)
N1 C7 C8 S1 -179.81(12)
C1 C7 C8 S1 2.32(19)
C15 S1 C8 C7 109.90(12)
C15 S1 C8 C9 -73.09(13)
C10 O2 C9 O1 -2.0(2)
C10 O2 C9 C8 177.40(14)
C7 C8 C9 O1 -4.0(2)
S1 C8 C9 O1 178.99(13)
C7 C8 C9 O2 176.57(13)
S1 C8 C9 O2 -0.40(18)
C9 O2 C10 C11 -85.5(2)
C7 N1 C12 C13 135.52(19)
N1 C12 C13 C14 -10.0(3)
C8 S1 C15 C16 2.27(14)
C8 S1 C15 C20 -178.90(12)
C20 C15 C16 C17 -0.4(2)
S1 C15 C16 C17 178.44(12)
C15 C16 C17 C18 0.3(2)
C16 C17 C18 C19 0.1(3)
C16 C17 C18 CL1 -179.06(12)
C17 C18 C19 C20 -0.4(3)
CL1 C18 C19 C20 178.77(14)
C18 C19 C20 C15 0.3(3)
C16 C15 C20 C19 0.1(2)
S1 C15 C20 C19 -178.83(14)
